data_4082581
loop_
_publ_author_name
'Horeglad, Pawe\/l'
'Ablialimov, Osman'
'Szczepaniak, Grzegorz'
'D\;abrowska, Anna Maria'
'Dranka, Maciej'
'Zachara, Janusz'

_publ_section_title
;
 Dialkylgallium Complexes with Alkoxide and Aryloxide Ligands Possessing
 N-Heterocyclic Carbene Functionalities: Synthesis and Structure
;
_journal_issue 1
_journal_name_full Organometallics
_journal_page_first 100
_journal_paper_doi 10.1021/om400863y
_journal_volume 33
_journal_year 2014
_chemical_formula_moiety 'C21 H27 Ga N2 O'
_chemical_formula_sum 'C21 H27 Ga N2 O'
_chemical_formula_weight 393.16
_space_group_crystal_system triclinic
_space_group_IT_number 2
_space_group_name_Hall '-P 1'
_space_group_name_H-M_alt 'P -1'
_symmetry_cell_setting triclinic
_symmetry_Int_Tables_number 2
_symmetry_space_group_name_Hall '-P 1'
_symmetry_space_group_name_H-M 'P -1'
_atom_sites_solution_hydrogens geom
_atom_sites_solution_primary direct
_audit_creation_date 2013-06-26
_audit_creation_method
;
  Olex2 1.2-beta
  (compiled Apr 23 2013 17:54:37, GUI svn.r4466)
;
_cell_angle_alpha 89.256(3)
_cell_angle_beta 82.908(3)
_cell_angle_gamma 61.207(4)
_cell_formula_units_Z 2
_cell_length_a 7.9057(4)
_cell_length_b 8.0823(3)
_cell_length_c 17.5181(5)
_cell_measurement_reflns_used 20642
_cell_measurement_temperature 100.0(2)
_cell_measurement_theta_max 32.7780
_cell_measurement_theta_min 3.9970
_cell_volume 972.06(8)
_computing_cell_refinement
;
CrysAlisPro, Agilent Technologies,
Version 1.171.36.28 (release 01-02-2013 CrysAlis171 .NET)
(compiled Feb  1 2013,16:14:44)
;
_computing_data_collection
;
CrysAlisPro, Agilent Technologies,
Version 1.171.36.28 (release 01-02-2013 CrysAlis171 .NET)
(compiled Feb  1 2013,16:14:44)
;
_computing_data_reduction
;
CrysAlisPro, Agilent Technologies,
Version 1.171.36.28 (release 01-02-2013 CrysAlis171 .NET)
(compiled Feb  1 2013,16:14:44)
;
_computing_molecular_graphics
;
O. V. Dolomanov, L. J. Bourhis, R. J. Gildea, J. A. K. Howard and H. Puschmann,
OLEX2: a complete structure solution, refinement and analysis program.
J. Appl. Cryst. (2009). 42, 339-341.
;
_computing_publication_material
;
O. V. Dolomanov, L. J. Bourhis, R. J. Gildea, J. A. K. Howard and H. Puschmann,
OLEX2: a complete structure solution, refinement and analysis program.
J. Appl. Cryst. (2009). 42, 339-341.
;
_computing_structure_refinement
;
SHELXL-2013, G.M. Sheldrick, Acta Cryst.
(2008). A64, 112-122
;
_computing_structure_solution
;
SHELXS, G.M. Sheldrick, Acta Cryst.
(2008). A64, 112-122
;
_diffrn_ambient_temperature 100.0(2)
_diffrn_detector_area_resol_mean 10.3347
_diffrn_measured_fraction_theta_full 0.9981
_diffrn_measured_fraction_theta_max 0.9981
_diffrn_measurement_details
;
  1 omega  -23.00   44.50   0.7500   12.0000
omega____ theta____ kappa____ phi______ frames
    -      -19.9239   77.0000   30.0000 90

  2 omega  -54.00   56.25   0.7500   12.0000
omega____ theta____ kappa____ phi______ frames
    -      -19.9239   77.0000  -90.0000 147

  3 omega   -7.00   58.25   0.7500   12.0000
omega____ theta____ kappa____ phi______ frames
    -       20.0801   77.0000   90.0000 87

  4 omega   18.00   96.00   0.7500   12.0000
omega____ theta____ kappa____ phi______ frames
    -       20.0801   77.0000  -30.0000 104

  5 omega  -46.00   56.00   0.7500   12.0000
omega____ theta____ kappa____ phi______ frames
    -      -19.9239   38.0000 -120.0000 136

  6 omega  -95.00  -14.00   0.7500   12.0000
omega____ theta____ kappa____ phi______ frames
    -      -19.9239  153.0000   52.0000 108

  7 omega  -96.00    6.00   0.7500   12.0000
omega____ theta____ kappa____ phi______ frames
    -      -19.9239  -38.0000 -120.0000 136

  8 omega  -94.00    8.75   0.7500   12.0000
omega____ theta____ kappa____ phi______ frames
    -      -19.9239  -57.0000  150.0000 137

  9 omega  -94.00    8.75   0.7500   12.0000
omega____ theta____ kappa____ phi______ frames
    -      -19.9239  -57.0000   30.0000 137

 10 omega   56.00  110.00   0.7500   12.0000
omega____ theta____ kappa____ phi______ frames
    -       20.0801  179.0000  120.0000 72

 11 omega   -4.00   62.00   0.7500   12.0000
omega____ theta____ kappa____ phi______ frames
    -       20.0801  -99.0000    0.0000 88

 12 omega   53.00  107.75   0.7500   12.0000
omega____ theta____ kappa____ phi______ frames
    -       20.0801 -179.0000 -120.0000 73

 13 omega  -75.00    6.00   0.7500   12.0000
omega____ theta____ kappa____ phi______ frames
    -      -19.9239  121.0000    9.0000 108

 14 omega   15.00   75.00   0.7500   12.0000
omega____ theta____ kappa____ phi______ frames
    -       20.0801 -121.0000  106.0000 80

 15 omega  -14.00   97.75   0.7500   12.0000
omega____ theta____ kappa____ phi______ frames
    -       20.0801   77.0000    0.0000 149

 16 omega   15.00   75.00   0.7500   12.0000
omega____ theta____ kappa____ phi______ frames
    -       20.0801 -121.0000  -73.0000 80

 17 omega  -69.00  108.00   0.7500   12.0000
omega____ theta____ kappa____ phi______ frames
    -       20.0801    0.0000 -180.0000 236

 18 omega   -4.00   62.00   0.7500   12.0000
omega____ theta____ kappa____ phi______ frames
    -       20.0801  -99.0000  -90.0000 88
;
_diffrn_measurement_device_type 'Xcalibur, Atlas, Gemini A Ultra'
_diffrn_measurement_method '\w scans'
_diffrn_orient_matrix_UB_11 -0.0345340000
_diffrn_orient_matrix_UB_12 0.0585969000
_diffrn_orient_matrix_UB_13 0.0343445000
_diffrn_orient_matrix_UB_21 0.0465001000
_diffrn_orient_matrix_UB_22 -0.0808803000
_diffrn_orient_matrix_UB_23 0.0216706000
_diffrn_orient_matrix_UB_31 0.0855412000
_diffrn_orient_matrix_UB_32 0.0090316000
_diffrn_orient_matrix_UB_33 -0.0045149000
_diffrn_radiation_monochromator graphite
_diffrn_radiation_probe x-ray
_diffrn_radiation_type 'Mo K\a'
_diffrn_radiation_wavelength 0.7107
_diffrn_reflns_av_R_equivalents 0.0352
_diffrn_reflns_av_unetI/netI 0.0170
_diffrn_reflns_Laue_measured_fraction_full 0.997
_diffrn_reflns_Laue_measured_fraction_max 0.998
_diffrn_reflns_limit_h_max 10
_diffrn_reflns_limit_h_min -10
_diffrn_reflns_limit_k_max 11
_diffrn_reflns_limit_k_min -11
_diffrn_reflns_limit_l_max 23
_diffrn_reflns_limit_l_min -23
_diffrn_reflns_number 39584
_diffrn_reflns_point_group_measured_fraction_full 0.997
_diffrn_reflns_point_group_measured_fraction_max 0.998
_diffrn_reflns_theta_full 25.242
_diffrn_reflns_theta_max 29.085
_diffrn_reflns_theta_min 3.334
_diffrn_source 'Enhance (Mo) X-ray Source'
_exptl_absorpt_coefficient_mu 1.426
_exptl_absorpt_correction_T_max 0.882
_exptl_absorpt_correction_T_min 0.639
_exptl_absorpt_correction_type gaussian
_exptl_absorpt_process_details
;
CrysAlisPro, Agilent Technologies,
Version 1.171.36.28 (release 01-02-2013 CrysAlis171 .NET)
(compiled Feb  1 2013,16:14:44)
Numerical absorption correction based on gaussian integration over
            a multifaceted crystal model
;
_exptl_crystal_colour colourless
_exptl_crystal_colour_primary colourless
_exptl_crystal_density_diffrn 1.343
_exptl_crystal_description needle
_exptl_crystal_F_000 412
_exptl_crystal_size_max 0.56
_exptl_crystal_size_mid 0.16
_exptl_crystal_size_min 0.1
_refine_diff_density_max 0.412
_refine_diff_density_min -0.242
_refine_diff_density_rms 0.050
_refine_ls_extinction_method none
_refine_ls_goodness_of_fit_ref 1.035
_refine_ls_hydrogen_treatment constr
_refine_ls_matrix_type full
_refine_ls_number_parameters 231
_refine_ls_number_reflns 5189
_refine_ls_number_restraints 0
_refine_ls_restrained_S_all 1.035
_refine_ls_R_factor_all 0.0226
_refine_ls_R_factor_gt 0.0210
_refine_ls_shift/su_max 0.001
_refine_ls_shift/su_mean 0.000
_refine_ls_structure_factor_coef Fsqd
_refine_ls_weighting_details 'w=1/[\s^2^(Fo^2^)+(0.0258P)^2^+0.4835P] where P=(Fo^2^+2Fc^2^)/3'
_refine_ls_weighting_scheme calc
_refine_ls_wR_factor_gt 0.0548
_refine_ls_wR_factor_ref 0.0559
_reflns_Friedel_coverage 0.000
_reflns_number_gt 4950
_reflns_number_total 5189
_reflns_threshold_expression 'I > 2\s(I)'
_cod_data_source_file om400863y_si_002.cif
_cod_data_source_block compd_3
_cod_original_cell_volume 972.05(8)
_cod_database_code 4082581
_shelx_space_group_comment
;
The symmetry employed for this shelxl refinement is uniquely defined
by the following loop, which should always be used as a source of
symmetry information in preference to the above space-group names.
They are only intended as comments.
;
_shelxl_version_number 2013-3

loop_
_space_group_symop_operation_xyz
'x, y, z'
'-x, -y, -z'

loop_
_atom_site_label
_atom_site_type_symbol
_atom_site_fract_x
_atom_site_fract_y
_atom_site_fract_z
_atom_site_U_iso_or_equiv
_atom_site_adp_type
_atom_site_occupancy
_atom_site_site_symmetry_order
_atom_site_calc_flag
_atom_site_refinement_flags_posn
_atom_site_refinement_flags_adp
Ga1 Ga 0.87169(2) 0.74278(2) 0.23580(2) 0.01344(4) Uani 1 1 d . .
O1 O 0.99583(12) 0.72146(13) 0.32531(5) 0.01760(16) Uani 1 1 d . .
N1 N 0.73693(14) 0.49737(14) 0.32948(6) 0.01537(18) Uani 1 1 d . .
N2 N 0.54248(13) 0.64241(13) 0.24484(5) 0.01393(17) Uani 1 1 d . .
C1 C 0.70559(15) 0.61271(15) 0.27129(6) 0.01325(19) Uani 1 1 d . .
C2 C 0.56780(17) 0.46937(17) 0.35403(7) 0.0182(2) Uani 1 1 d . .
H2A H 0.4872 0.5507 0.4004 0.022 Uiso 1 1 calc R U
H2B H 0.6088 0.3356 0.3646 0.022 Uiso 1 1 calc R U
C3 C 0.45916(17) 0.52833(17) 0.28385(7) 0.0172(2) Uani 1 1 d . .
H3A H 0.4869 0.4173 0.2509 0.021 Uiso 1 1 calc R U
H3B H 0.3168 0.6050 0.2990 0.021 Uiso 1 1 calc R U
C4 C 0.69525(18) 1.01758(17) 0.23384(7) 0.0202(2) Uani 1 1 d . .
H4A H 0.6320 1.0690 0.2862 0.030 Uiso 1 1 calc R U
H4B H 0.5959 1.0402 0.2006 0.030 Uiso 1 1 calc R U
H4C H 0.7703 1.0798 0.2137 0.030 Uiso 1 1 calc R U
C5 C 1.08494(18) 0.59214(18) 0.15305(7) 0.0208(2) Uani 1 1 d . .
H5A H 1.1701 0.6489 0.1431 0.031 Uiso 1 1 calc R U
H5B H 1.0302 0.5900 0.1061 0.031 Uiso 1 1 calc R U
H5C H 1.1605 0.4627 0.1689 0.031 Uiso 1 1 calc R U
C6 C 0.89697(16) 0.76050(17) 0.39639(6) 0.0158(2) Uani 1 1 d . .
C7 C 0.83389(16) 0.63659(17) 0.42961(6) 0.0163(2) Uani 1 1 d . .
C8 C 0.47169(15) 0.73802(15) 0.17676(6) 0.01313(19) Uani 1 1 d . .
C9 C 0.55792(16) 0.64558(16) 0.10427(7) 0.0149(2) Uani 1 1 d . .
C10 C 0.48054(17) 0.73987(17) 0.03943(7) 0.0171(2) Uani 1 1 d . .
H10 H 0.5388 0.6795 -0.0102 0.021 Uiso 1 1 calc R U
C11 C 0.31970(17) 0.92057(17) 0.04578(7) 0.0177(2) Uani 1 1 d . .
C12 C 0.23612(17) 1.00666(16) 0.11885(7) 0.0174(2) Uani 1 1 d . .
H12 H 0.1263 1.1297 0.1237 0.021 Uiso 1 1 calc R U
C13 C 0.30837(16) 0.91817(16) 0.18526(6) 0.0149(2) Uani 1 1 d . .
C14 C 0.72822(18) 0.44788(17) 0.09567(7) 0.0214(2) Uani 1 1 d . .
H14A H 0.8376 0.4463 0.1172 0.032 Uiso 1 1 calc R U
H14B H 0.7672 0.4069 0.0410 0.032 Uiso 1 1 calc R U
H14C H 0.6905 0.3619 0.1232 0.032 Uiso 1 1 calc R U
C15 C 0.2376(2) 1.0210(2) -0.02481(7) 0.0245(3) Uani 1 1 d . .
H15A H 0.3446 0.9976 -0.0655 0.037 Uiso 1 1 calc R U
H15B H 0.1592 1.1571 -0.0120 0.037 Uiso 1 1 calc R U
H15C H 0.1555 0.9735 -0.0428 0.037 Uiso 1 1 calc R U
C16 C 0.21187(18) 1.01434(18) 0.26345(7) 0.0218(2) Uani 1 1 d . .
H16A H 0.1479 0.9482 0.2905 0.033 Uiso 1 1 calc R U
H16B H 0.1146 1.1458 0.2576 0.033 Uiso 1 1 calc R U
H16C H 0.3102 1.0117 0.2932 0.033 Uiso 1 1 calc R U
C17 C 0.86038(17) 0.92052(18) 0.44084(7) 0.0204(2) Uani 1 1 d . .
H17 H 0.9047 1.0042 0.4201 0.025 Uiso 1 1 calc R U
C18 C 0.76007(18) 0.9575(2) 0.51487(8) 0.0255(3) Uani 1 1 d . .
H18 H 0.7356 1.0669 0.5441 0.031 Uiso 1 1 calc R U
C19 C 0.69540(18) 0.8372(2) 0.54667(7) 0.0267(3) Uani 1 1 d . .
H19 H 0.6249 0.8644 0.5970 0.032 Uiso 1 1 calc R U
C20 C 0.73484(18) 0.6759(2) 0.50398(7) 0.0227(2) Uani 1 1 d . .
H20 H 0.6934 0.5912 0.5260 0.027 Uiso 1 1 calc R U
C21 C 0.88005(17) 0.46213(17) 0.38258(7) 0.0182(2) Uani 1 1 d . .
H21A H 1.0108 0.4130 0.3524 0.022 Uiso 1 1 calc R U
H21B H 0.8841 0.3638 0.4177 0.022 Uiso 1 1 calc R U

loop_
_atom_site_aniso_label
_atom_site_aniso_U_11
_atom_site_aniso_U_22
_atom_site_aniso_U_33
_atom_site_aniso_U_23
_atom_site_aniso_U_13
_atom_site_aniso_U_12
Ga1 0.01313(6) 0.01643(7) 0.01252(6) 0.00043(4) -0.00152(4) -0.00858(5)
O1 0.0144(4) 0.0271(4) 0.0141(4) -0.0002(3) -0.0020(3) -0.0122(3)
N1 0.0151(4) 0.0175(4) 0.0166(4) 0.0038(3) -0.0053(3) -0.0097(4)
N2 0.0129(4) 0.0156(4) 0.0155(4) 0.0029(3) -0.0040(3) -0.0082(4)
C1 0.0119(4) 0.0133(5) 0.0139(5) -0.0009(4) -0.0018(4) -0.0056(4)
C2 0.0185(5) 0.0209(5) 0.0196(5) 0.0051(4) -0.0040(4) -0.0128(5)
C3 0.0157(5) 0.0189(5) 0.0210(5) 0.0043(4) -0.0048(4) -0.0111(4)
C4 0.0228(6) 0.0178(5) 0.0202(6) 0.0012(4) -0.0024(4) -0.0101(5)
C5 0.0191(5) 0.0261(6) 0.0182(5) -0.0032(4) 0.0012(4) -0.0123(5)
C6 0.0117(5) 0.0211(5) 0.0144(5) 0.0011(4) -0.0046(4) -0.0071(4)
C7 0.0139(5) 0.0210(5) 0.0144(5) 0.0035(4) -0.0062(4) -0.0078(4)
C8 0.0122(4) 0.0141(5) 0.0149(5) 0.0015(4) -0.0047(4) -0.0071(4)
C9 0.0125(5) 0.0150(5) 0.0179(5) -0.0012(4) -0.0028(4) -0.0071(4)
C10 0.0176(5) 0.0216(5) 0.0143(5) -0.0014(4) -0.0021(4) -0.0110(4)
C11 0.0185(5) 0.0207(5) 0.0184(5) 0.0043(4) -0.0072(4) -0.0120(5)
C12 0.0154(5) 0.0146(5) 0.0210(5) 0.0025(4) -0.0063(4) -0.0054(4)
C13 0.0137(5) 0.0151(5) 0.0162(5) -0.0011(4) -0.0030(4) -0.0068(4)
C14 0.0174(5) 0.0172(5) 0.0246(6) -0.0049(4) -0.0038(4) -0.0040(4)
C15 0.0281(6) 0.0290(6) 0.0209(6) 0.0092(5) -0.0113(5) -0.0157(5)
C16 0.0206(6) 0.0202(6) 0.0189(6) -0.0049(4) -0.0010(4) -0.0055(5)
C17 0.0190(5) 0.0219(6) 0.0213(6) -0.0003(4) -0.0078(4) -0.0095(5)
C18 0.0187(6) 0.0296(7) 0.0224(6) -0.0079(5) -0.0075(5) -0.0057(5)
C19 0.0169(5) 0.0449(8) 0.0142(5) -0.0047(5) -0.0025(4) -0.0116(5)
C20 0.0185(5) 0.0378(7) 0.0151(5) 0.0052(5) -0.0055(4) -0.0155(5)
C21 0.0185(5) 0.0185(5) 0.0196(5) 0.0057(4) -0.0098(4) -0.0090(4)

loop_
_atom_type_symbol
_atom_type_description
_atom_type_scat_dispersion_real
_atom_type_scat_dispersion_imag
_atom_type_scat_source
C C 0.0033 0.0016 'International Tables Vol C Tables 4.2.6.8 and 6.1.1.4'
H H 0.0000 0.0000 'International Tables Vol C Tables 4.2.6.8 and 6.1.1.4'
Ga Ga 0.2307 1.6083 'International Tables Vol C Tables 4.2.6.8 and 6.1.1.4'
N N 0.0061 0.0033 'International Tables Vol C Tables 4.2.6.8 and 6.1.1.4'
O O 0.0106 0.0060 'International Tables Vol C Tables 4.2.6.8 and 6.1.1.4'

loop_
_exptl_crystal_face_index_h
_exptl_crystal_face_index_k
_exptl_crystal_face_index_l
_exptl_crystal_face_perp_dist
0 0 1 0.0500
0 -1 0 0.0946
-1 0 0 0.2362
10 1 -1 0.2759
1 1 0 0.2651
-2 -1 0 0.2363
0 0 -1 0.0500
-1 -1 0 0.2063
0 1 0 0.0714
0 1 -1 0.0600
0 -1 1 0.0737

loop_
_geom_angle_atom_site_label_1
_geom_angle_atom_site_label_2
_geom_angle_atom_site_label_3
_geom_angle
O1 Ga1 C1 100.45(4)
O1 Ga1 C4 103.28(4)
O1 Ga1 C5 105.28(4)
C4 Ga1 C1 108.53(5)
C5 Ga1 C1 112.11(5)
C5 Ga1 C4 124.06(5)
C6 O1 Ga1 121.75(7)
C1 N1 C2 111.70(9)
C1 N1 C21 124.27(9)
C21 N1 C2 120.04(9)
C1 N2 C3 112.05(9)
C1 N2 C8 126.12(9)
C8 N2 C3 120.59(9)
N1 C1 Ga1 124.77(8)
N2 C1 Ga1 126.17(8)
N2 C1 N1 108.83(9)
N1 C2 H2A 111.4
N1 C2 H2B 111.4
N1 C2 C3 101.87(9)
H2A C2 H2B 109.3
C3 C2 H2A 111.4
C3 C2 H2B 111.4
N2 C3 C2 101.11(8)
N2 C3 H3A 111.5
N2 C3 H3B 111.5
C2 C3 H3A 111.5
C2 C3 H3B 111.5
H3A C3 H3B 109.4
Ga1 C4 H4A 109.5
Ga1 C4 H4B 109.5
Ga1 C4 H4C 109.5
H4A C4 H4B 109.5
H4A C4 H4C 109.5
H4B C4 H4C 109.5
Ga1 C5 H5A 109.5
Ga1 C5 H5B 109.5
Ga1 C5 H5C 109.5
H5A C5 H5B 109.5
H5A C5 H5C 109.5
H5B C5 H5C 109.5
O1 C6 C7 120.34(10)
O1 C6 C17 121.30(11)
C17 C6 C7 118.30(11)
C6 C7 C21 117.88(10)
C20 C7 C6 120.06(11)
C20 C7 C21 122.05(11)
C9 C8 N2 119.80(10)
C9 C8 C13 121.60(10)
C13 C8 N2 118.46(10)
C8 C9 C14 121.39(10)
C10 C9 C8 118.32(10)
C10 C9 C14 120.29(10)
C9 C10 H10 119.2
C11 C10 C9 121.54(11)
C11 C10 H10 119.2
C10 C11 C15 121.00(11)
C12 C11 C10 118.46(10)
C12 C11 C15 120.53(11)
C11 C12 H12 119.0
C11 C12 C13 122.06(11)
C13 C12 H12 119.0
C8 C13 C16 121.45(10)
C12 C13 C8 118.00(10)
C12 C13 C16 120.55(10)
C9 C14 H14A 109.5
C9 C14 H14B 109.5
C9 C14 H14C 109.5
H14A C14 H14B 109.5
H14A C14 H14C 109.5
H14B C14 H14C 109.5
C11 C15 H15A 109.5
C11 C15 H15B 109.5
C11 C15 H15C 109.5
H15A C15 H15B 109.5
H15A C15 H15C 109.5
H15B C15 H15C 109.5
C13 C16 H16A 109.5
C13 C16 H16B 109.5
C13 C16 H16C 109.5
H16A C16 H16B 109.5
H16A C16 H16C 109.5
H16B C16 H16C 109.5
C6 C17 H17 119.7
C18 C17 C6 120.58(12)
C18 C17 H17 119.7
C17 C18 H18 119.6
C19 C18 C17 120.86(12)
C19 C18 H18 119.6
C18 C19 H19 120.4
C18 C19 C20 119.12(12)
C20 C19 H19 120.4
C7 C20 C19 121.05(12)
C7 C20 H20 119.5
C19 C20 H20 119.5
N1 C21 C7 112.78(9)
N1 C21 H21A 109.0
N1 C21 H21B 109.0
C7 C21 H21A 109.0
C7 C21 H21B 109.0
H21A C21 H21B 107.8

loop_
_geom_bond_atom_site_label_1
_geom_bond_atom_site_label_2
_geom_bond_distance
Ga1 O1 1.9137(8)
Ga1 C1 2.0802(11)
Ga1 C4 1.9762(12)
Ga1 C5 1.9725(12)
O1 C6 1.3391(14)
N1 C1 1.3361(14)
N1 C2 1.4734(14)
N1 C21 1.4727(14)
N2 C1 1.3347(13)
N2 C3 1.4861(14)
N2 C8 1.4342(14)
C2 H2A 0.9900
C2 H2B 0.9900
C2 C3 1.5255(16)
C3 H3A 0.9900
C3 H3B 0.9900
C4 H4A 0.9800
C4 H4B 0.9800
C4 H4C 0.9800
C5 H5A 0.9800
C5 H5B 0.9800
C5 H5C 0.9800
C6 C7 1.4087(16)
C6 C17 1.4046(16)
C7 C20 1.3895(16)
C7 C21 1.5035(16)
C8 C9 1.3986(15)
C8 C13 1.3987(15)
C9 C10 1.3948(16)
C9 C14 1.5074(16)
C10 H10 0.9500
C10 C11 1.3938(17)
C11 C12 1.3896(17)
C11 C15 1.5079(16)
C12 H12 0.9500
C12 C13 1.3929(16)
C13 C16 1.5035(16)
C14 H14A 0.9800
C14 H14B 0.9800
C14 H14C 0.9800
C15 H15A 0.9800
C15 H15B 0.9800
C15 H15C 0.9800
C16 H16A 0.9800
C16 H16B 0.9800
C16 H16C 0.9800
C17 H17 0.9500
C17 C18 1.3886(18)
C18 H18 0.9500
C18 C19 1.382(2)
C19 H19 0.9500
C19 C20 1.390(2)
C20 H20 0.9500
C21 H21A 0.9900
C21 H21B 0.9900

loop_
_geom_hbond_atom_site_label_D
_geom_hbond_atom_site_label_H
_geom_hbond_atom_site_label_A
_geom_hbond_distance_DH
_geom_hbond_distance_HA
_geom_hbond_distance_DA
_geom_hbond_angle_DHA
_geom_hbond_site_symmetry_A
C3 H3B O1 0.99 2.23 3.2009(14) 167.7 1_455

loop_
_geom_torsion_atom_site_label_1
_geom_torsion_atom_site_label_2
_geom_torsion_atom_site_label_3
_geom_torsion_atom_site_label_4
_geom_torsion
Ga1 O1 C6 C7 72.33(12)
Ga1 O1 C6 C17 -110.31(10)
O1 C6 C7 C20 178.68(10)
O1 C6 C7 C21 -0.42(15)
O1 C6 C17 C18 -179.06(10)
N1 C2 C3 N2 -19.61(11)
N2 C8 C9 C10 177.49(10)
N2 C8 C9 C14 -1.55(16)
N2 C8 C13 C12 -177.49(10)
N2 C8 C13 C16 2.19(16)
C1 N1 C2 C3 19.45(12)
C1 N1 C21 C7 63.50(15)
C1 N2 C3 C2 15.83(12)
C1 N2 C8 C9 76.27(14)
C1 N2 C8 C13 -107.98(13)
C2 N1 C1 Ga1 164.55(8)
C2 N1 C1 N2 -10.17(13)
C2 N1 C21 C7 -92.13(12)
C3 N2 C1 Ga1 -178.97(8)
C3 N2 C1 N1 -4.33(13)
C3 N2 C8 C9 -89.95(13)
C3 N2 C8 C13 85.80(13)
C6 C7 C20 C19 0.31(17)
C6 C7 C21 N1 -84.22(13)
C6 C17 C18 C19 0.50(18)
C7 C6 C17 C18 -1.64(17)
C8 N2 C1 Ga1 13.81(16)
C8 N2 C1 N1 -171.55(10)
C8 N2 C3 C2 -176.14(10)
C8 C9 C10 C11 -0.90(17)
C9 C8 C13 C12 -1.81(16)
C9 C8 C13 C16 177.86(10)
C9 C10 C11 C12 -0.08(17)
C9 C10 C11 C15 179.96(11)
C10 C11 C12 C13 0.14(17)
C11 C12 C13 C8 0.79(17)
C11 C12 C13 C16 -178.89(11)
C13 C8 C9 C10 1.88(16)
C13 C8 C9 C14 -177.16(10)
C14 C9 C10 C11 178.14(11)
C15 C11 C12 C13 -179.90(11)
C17 C6 C7 C20 1.24(16)
C17 C6 C7 C21 -177.87(10)
C17 C18 C19 C20 1.07(19)
C18 C19 C20 C7 -1.47(18)
C20 C7 C21 N1 96.70(13)
C21 N1 C1 Ga1 7.16(16)
C21 N1 C1 N2 -167.57(10)
C21 N1 C2 C3 177.92(10)
C21 C7 C20 C19 179.37(11)
